data_8103237
loop_
_publ_author_name
'Kwang Ha'

_publ_section_title
;
 Crystal structure of
 acridine(pyridine-2,6-dicarboxylato-?3N,O,O')platinum(II),
 Pt(C7H3NO4)(C13H9N)
;
_journal_issue 4
_journal_name_full 'Zeitschrift f\"ur Kristallographie - New Crystal Structures'
_journal_page_first 481
_journal_volume 226
_journal_year 2011
_chemical_formula_moiety 'C20 H12 N2 O4 Pt'
_chemical_formula_sum 'C20 H12 N2 O4 Pt'
_chemical_formula_weight 539.41
_chemical_name_systematic
; 
Acridine(pyridine-2,6-dicarboxylato-\k^3^N,O,O')platinum(II)
;
_space_group_IT_number 15
_symmetry_cell_setting monoclinic
_symmetry_space_group_name_Hall '-C 2yc'
_symmetry_space_group_name_H-M 'C 1 2/c 1'
_atom_sites_solution_hydrogens geom
_atom_sites_solution_primary direct
_atom_sites_solution_secondary difmap
_audit_creation_method SHELXL-97
_cell_angle_alpha 90.00
_cell_angle_beta 94.280(2)
_cell_angle_gamma 90.00
_cell_formula_units_Z 8
_cell_length_a 25.342(2)
_cell_length_b 9.1951(8)
_cell_length_c 13.9322(12)
_cell_measurement_reflns_used 3895
_cell_measurement_temperature 200(2)
_cell_measurement_theta_max 27.17
_cell_measurement_theta_min 2.36
_cell_volume 3237.5(5)
_computing_cell_refinement 'SAINT (Bruker, 2000)'
_computing_data_collection 'SMART (Bruker, 2000)'
_computing_data_reduction 'SAINT (Bruker, 2000)'
_computing_molecular_graphics 'ORTEP-III (Farrugia, 1997)'
_computing_publication_material SHELXL97
_computing_structure_refinement 'SHELXL-97 (Sheldrick, 1997)'
_computing_structure_solution 'SHELXS-97 (Sheldrick, 1997)'
_diffrn_ambient_temperature 200(2)
_diffrn_measured_fraction_theta_full 0.987
_diffrn_measured_fraction_theta_max 0.987
_diffrn_measurement_device_type 'Bruker SMART 1000 CCD'
_diffrn_measurement_method '\f and \w scans'
_diffrn_radiation_monochromator graphite
_diffrn_radiation_source 'fine-focus sealed tube'
_diffrn_radiation_type MoK\a
_diffrn_radiation_wavelength 0.71073
_diffrn_reflns_av_R_equivalents 0.0564
_diffrn_reflns_av_sigmaI/netI 0.0807
_diffrn_reflns_limit_h_max 33
_diffrn_reflns_limit_h_min -28
_diffrn_reflns_limit_k_max 12
_diffrn_reflns_limit_k_min -11
_diffrn_reflns_limit_l_max 12
_diffrn_reflns_limit_l_min -18
_diffrn_reflns_number 11506
_diffrn_reflns_theta_full 28.29
_diffrn_reflns_theta_max 28.29
_diffrn_reflns_theta_min 2.36
_diffrn_standards_decay_% 0
_diffrn_standards_interval_count 0
_diffrn_standards_interval_time 0
_diffrn_standards_number 0
_exptl_absorpt_coefficient_mu 8.700
_exptl_absorpt_correction_T_max 1.000
_exptl_absorpt_correction_T_min 0.686
_exptl_absorpt_correction_type multi-scan
_exptl_absorpt_process_details SADABS
_exptl_crystal_colour yellow
_exptl_crystal_density_diffrn 2.213
_exptl_crystal_density_method 'not measured'
_exptl_crystal_description block
_exptl_crystal_F_000 2048
_exptl_crystal_size_max 0.22
_exptl_crystal_size_mid 0.15
_exptl_crystal_size_min 0.10
_refine_diff_density_max 3.230
_refine_diff_density_min -1.834
_refine_diff_density_rms 0.248
_refine_ls_extinction_method none
_refine_ls_goodness_of_fit_ref 0.951
_refine_ls_hydrogen_treatment constr
_refine_ls_matrix_type full
_refine_ls_number_parameters 244
_refine_ls_number_reflns 3962
_refine_ls_number_restraints 0
_refine_ls_restrained_S_all 0.951
_refine_ls_R_factor_all 0.0765
_refine_ls_R_factor_gt 0.0347
_refine_ls_shift/su_max 0.001
_refine_ls_shift/su_mean 0.000
_refine_ls_structure_factor_coef Fsqd
_refine_ls_weighting_details 'calc w=1/[\s^2^(Fo^2^)+(0.0295P)^2^+0.0000P] where P=(Fo^2^+2Fc^2^)/3'
_refine_ls_weighting_scheme calc
_refine_ls_wR_factor_gt 0.0640
_refine_ls_wR_factor_ref 0.0797
_reflns_number_gt 2550
_reflns_number_total 3962
_reflns_threshold_expression >2sigma(I)
_cod_data_source_file 1267-3571.cff
_cod_data_source_block pt(dipic)(acr)
_cod_depositor_comments
;
The following automatic conversions were performed:

'_symmetry_cell_setting' value 'Monoclinic' changed to 'monoclinic'
according to /home/saulius/struct/CIF-dictionaries/cif_core.dic
dictionary named 'cif_core.dic' version 2.4.1 from
2010-06-29.

'_exptl_absorpt_correction_type' value 'Multi-scan'
changed to 'multi-scan' according to
/home/saulius/struct/CIF-dictionaries/cif_core.dic dictionary named
'cif_core.dic' version 2.4.1 from 2010-06-29.

Automatic conversion script
Id: cif_fix_values 1715 2011-07-08 13:25:40Z adriana 
;
_cod_original_sg_symbol_H-M C2/c
_cod_database_code 8103237

loop_
_symmetry_equiv_pos_as_xyz
'x, y, z'
'-x, y, -z+1/2'
'x+1/2, y+1/2, z'
'-x+1/2, y+1/2, -z+1/2'
'-x, -y, -z'
'x, -y, z-1/2'
'-x+1/2, -y+1/2, -z'
'x+1/2, -y+1/2, z-1/2'

loop_
_atom_site_label
_atom_site_type_symbol
_atom_site_fract_x
_atom_site_fract_y
_atom_site_fract_z
_atom_site_U_iso_or_equiv
_atom_site_adp_type
_atom_site_occupancy
_atom_site_symmetry_multiplicity
_atom_site_calc_flag
_atom_site_refinement_flags
Pt1 Pt 0.133866(10) 0.71131(3) 0.402805(19) 0.02552(9) Uani 1 1 d .
O1 O 0.11633(18) 0.7861(5) 0.5348(3) 0.0337(11) Uani 1 1 d .
O2 O 0.1470(2) 0.9444(6) 0.6476(4) 0.0461(14) Uani 1 1 d .
O3 O 0.17091(18) 0.6774(5) 0.2792(3) 0.0290(11) Uani 1 1 d .
O4 O 0.2390(2) 0.7618(5) 0.2034(3) 0.0344(12) Uani 1 1 d .
N1 N 0.1929(2) 0.8419(6) 0.4269(4) 0.0260(13) Uani 1 1 d .
C1 C 0.1953(3) 0.9159(7) 0.5092(5) 0.0242(15) Uani 1 1 d .
C2 C 0.2364(3) 1.0139(7) 0.5268(5) 0.0319(17) Uani 1 1 d .
H2 H 0.2393 1.0692 0.5846 0.038 Uiso 1 1 calc R
C3 C 0.2731(3) 1.0298(8) 0.4589(5) 0.0334(18) Uani 1 1 d .
H3 H 0.3019 1.0951 0.4707 0.040 Uiso 1 1 calc R
C4 C 0.2681(3) 0.9509(7) 0.3735(5) 0.0280(16) Uani 1 1 d .
H4 H 0.2927 0.9638 0.3259 0.034 Uiso 1 1 calc R
C5 C 0.2273(2) 0.8546(7) 0.3596(4) 0.0213(14) Uani 1 1 d .
C6 C 0.1502(3) 0.8827(8) 0.5711(5) 0.0304(17) Uani 1 1 d .
C7 C 0.2128(3) 0.7591(7) 0.2729(5) 0.0271(16) Uani 1 1 d .
N2 N 0.0696(2) 0.5742(6) 0.3796(3) 0.0236(12) Uani 1 1 d .
C8 C 0.0198(2) 0.6276(8) 0.3830(4) 0.0236(15) Uani 1 1 d .
C9 C 0.0102(3) 0.7783(8) 0.3904(5) 0.0342(17) Uani 1 1 d .
H9 H 0.0392 0.8440 0.3934 0.041 Uiso 1 1 calc R
C10 C -0.0398(3) 0.8316(8) 0.3932(5) 0.0369(19) Uani 1 1 d .
H10 H -0.0451 0.9336 0.3978 0.044 Uiso 1 1 calc R
C11 C -0.0841(3) 0.7368(8) 0.3893(5) 0.0364(19) Uani 1 1 d .
H11 H -0.1188 0.7751 0.3909 0.044 Uiso 1 1 calc R
C12 C -0.0767(3) 0.5931(9) 0.3832(5) 0.0348(18) Uani 1 1 d .
H12 H -0.1065 0.5302 0.3818 0.042 Uiso 1 1 calc R
C13 C -0.0252(3) 0.5320(7) 0.3789(5) 0.0267(16) Uani 1 1 d .
C14 C -0.0163(3) 0.3839(8) 0.3719(5) 0.0287(16) Uani 1 1 d .
H14 H -0.0455 0.3189 0.3717 0.034 Uiso 1 1 calc R
C15 C 0.0338(3) 0.3289(7) 0.3653(4) 0.0261(16) Uani 1 1 d .
C16 C 0.0439(3) 0.1786(7) 0.3525(5) 0.0332(18) Uani 1 1 d .
H16 H 0.0154 0.1111 0.3520 0.040 Uiso 1 1 calc R
C17 C 0.0931(3) 0.1303(8) 0.3408(5) 0.0375(18) Uani 1 1 d .
H17 H 0.0989 0.0293 0.3319 0.045 Uiso 1 1 calc R
C18 C 0.1361(3) 0.2265(8) 0.3417(5) 0.0293(16) Uani 1 1 d .
H18 H 0.1705 0.1907 0.3329 0.035 Uiso 1 1 calc R
C19 C 0.1283(3) 0.3717(8) 0.3552(4) 0.0279(16) Uani 1 1 d .
H19 H 0.1576 0.4361 0.3559 0.033 Uiso 1 1 calc R
C20 C 0.0770(3) 0.4287(7) 0.3681(4) 0.0228(15) Uani 1 1 d .

loop_
_atom_site_aniso_label
_atom_site_aniso_U_11
_atom_site_aniso_U_22
_atom_site_aniso_U_33
_atom_site_aniso_U_23
_atom_site_aniso_U_13
_atom_site_aniso_U_12
Pt1 0.01922(14) 0.02562(15) 0.03221(16) 0.00199(13) 0.00515(10) -0.00314(13)
O1 0.029(3) 0.034(3) 0.040(3) 0.005(2) 0.013(2) -0.007(2)
O2 0.054(4) 0.049(3) 0.038(3) -0.005(3) 0.018(3) -0.005(3)
O3 0.028(3) 0.032(3) 0.028(3) -0.007(2) 0.009(2) -0.002(2)
O4 0.035(3) 0.039(3) 0.031(3) -0.004(2) 0.014(2) -0.002(2)
N1 0.021(3) 0.023(3) 0.035(3) 0.001(3) 0.005(3) 0.002(2)
C1 0.027(4) 0.020(3) 0.026(4) 0.004(3) 0.001(3) 0.001(3)
C2 0.030(4) 0.033(4) 0.032(4) -0.001(3) -0.001(3) -0.005(3)
C3 0.027(4) 0.033(4) 0.040(5) 0.006(3) 0.000(3) -0.008(3)
C4 0.026(4) 0.027(4) 0.031(4) 0.004(3) -0.001(3) -0.006(3)
C5 0.010(3) 0.025(3) 0.029(4) 0.001(3) 0.004(3) -0.001(3)
C6 0.030(4) 0.032(4) 0.030(4) 0.002(3) 0.006(3) 0.003(3)
C7 0.021(4) 0.034(4) 0.026(4) 0.006(3) 0.003(3) 0.003(3)
N2 0.023(3) 0.028(3) 0.020(3) 0.005(2) 0.003(2) 0.000(2)
C8 0.019(4) 0.032(4) 0.020(4) 0.003(3) 0.004(3) -0.003(3)
C9 0.027(4) 0.035(4) 0.041(4) 0.011(4) 0.008(3) -0.005(4)
C10 0.030(4) 0.039(5) 0.042(5) 0.008(3) 0.006(3) 0.002(3)
C11 0.021(4) 0.046(5) 0.041(5) 0.002(4) 0.000(3) 0.003(3)
C12 0.016(4) 0.053(5) 0.035(4) 0.000(4) 0.001(3) -0.013(3)
C13 0.021(4) 0.034(4) 0.025(4) 0.001(3) 0.000(3) -0.004(3)
C14 0.023(4) 0.032(4) 0.031(4) 0.004(3) 0.005(3) -0.016(3)
C15 0.028(4) 0.034(4) 0.017(3) 0.001(3) 0.001(3) -0.010(3)
C16 0.025(4) 0.033(4) 0.042(5) 0.001(3) 0.006(3) -0.008(3)
C17 0.040(5) 0.028(4) 0.045(5) 0.002(4) 0.005(4) -0.003(4)
C18 0.025(4) 0.034(4) 0.030(4) 0.001(3) 0.007(3) 0.003(3)
C19 0.019(4) 0.035(4) 0.029(4) 0.003(3) 0.000(3) -0.004(3)
C20 0.022(4) 0.023(4) 0.025(4) 0.001(3) 0.004(3) -0.002(3)

loop_
_atom_type_symbol
_atom_type_description
_atom_type_scat_dispersion_real
_atom_type_scat_dispersion_imag
_atom_type_scat_source
C C 0.0033 0.0016 'International Tables Vol C Tables 4.2.6.8 and 6.1.1.4'
H H 0.0000 0.0000 'International Tables Vol C Tables 4.2.6.8 and 6.1.1.4'
N N 0.0061 0.0033 'International Tables Vol C Tables 4.2.6.8 and 6.1.1.4'
O O 0.0106 0.0060 'International Tables Vol C Tables 4.2.6.8 and 6.1.1.4'
Pt Pt -1.7033 8.3905 'International Tables Vol C Tables 4.2.6.8 and 6.1.1.4'

loop_
_geom_angle_atom_site_label_1
_geom_angle_atom_site_label_2
_geom_angle_atom_site_label_3
_geom_angle
N1 Pt1 O1 81.4(2)
N1 Pt1 O3 81.0(2)
O1 Pt1 O3 162.40(18)
N1 Pt1 N2 178.5(2)
O1 Pt1 N2 97.13(19)
O3 Pt1 N2 100.46(19)
C6 O1 Pt1 113.3(4)
C7 O3 Pt1 113.2(4)
C1 N1 C5 124.7(6)
C1 N1 Pt1 117.1(5)
C5 N1 Pt1 118.2(4)
N1 C1 C2 118.2(6)
N1 C1 C6 113.5(6)
C2 C1 C6 128.3(6)
C1 C2 C3 118.8(7)
C1 C2 H2 120.6
C3 C2 H2 120.6
C2 C3 C4 120.5(7)
C2 C3 H3 119.8
C4 C3 H3 119.8
C5 C4 C3 118.6(7)
C5 C4 H4 120.7
C3 C4 H4 120.7
N1 C5 C4 119.1(6)
N1 C5 C7 112.1(6)
C4 C5 C7 128.7(6)
O2 C6 O1 124.8(7)
O2 C6 C1 120.5(7)
O1 C6 C1 114.7(6)
O4 C7 O3 124.1(6)
O4 C7 C5 120.5(6)
O3 C7 C5 115.4(6)
C8 N2 C20 119.7(5)
C8 N2 Pt1 119.9(4)
C20 N2 Pt1 120.2(4)
N2 C8 C9 121.6(6)
N2 C8 C13 120.9(6)
C9 C8 C13 117.5(6)
C10 C9 C8 121.5(7)
C10 C9 H9 119.3
C8 C9 H9 119.3
C9 C10 C11 120.8(7)
C9 C10 H10 119.6
C11 C10 H10 119.6
C12 C11 C10 119.7(7)
C12 C11 H11 120.1
C10 C11 H11 120.1
C11 C12 C13 121.6(7)
C11 C12 H12 119.2
C13 C12 H12 119.2
C14 C13 C12 123.0(6)
C14 C13 C8 118.1(6)
C12 C13 C8 118.9(6)
C15 C14 C13 121.5(6)
C15 C14 H14 119.3
C13 C14 H14 119.3
C14 C15 C16 122.8(6)
C14 C15 C20 118.1(6)
C16 C15 C20 119.1(6)
C17 C16 C15 120.9(6)
C17 C16 H16 119.6
C15 C16 H16 119.6
C16 C17 C18 121.1(7)
C16 C17 H17 119.4
C18 C17 H17 119.4
C19 C18 C17 119.9(7)
C19 C18 H18 120.0
C17 C18 H18 120.0
C18 C19 C20 121.3(6)
C18 C19 H19 119.4
C20 C19 H19 119.4
N2 C20 C15 121.6(6)
N2 C20 C19 120.7(6)
C15 C20 C19 117.7(6)

loop_
_geom_bond_atom_site_label_1
_geom_bond_atom_site_label_2
_geom_bond_distance
Pt1 N1 1.927(5)
Pt1 O1 2.043(5)
Pt1 O3 2.046(4)
Pt1 N2 2.067(5)
O1 C6 1.310(8)
O2 C6 1.215(8)
O3 C7 1.308(8)
O4 C7 1.215(8)
N1 C1 1.331(8)
N1 C5 1.334(8)
C1 C2 1.383(9)
C1 C6 1.514(9)
C2 C3 1.384(10)
C2 H2 0.9500
C3 C4 1.391(9)
C3 H3 0.9500
C4 C5 1.364(9)
C4 H4 0.9500
C5 C7 1.516(9)
N2 C8 1.357(8)
N2 C20 1.363(8)
C8 C9 1.413(9)
C8 C13 1.438(9)
C9 C10 1.361(10)
C9 H9 0.9500
C10 C11 1.419(10)
C10 H10 0.9500
C11 C12 1.338(10)
C11 H11 0.9500
C12 C13 1.427(9)
C12 H12 0.9500
C13 C14 1.384(9)
C14 C15 1.377(9)
C14 H14 0.9500
C15 C16 1.419(9)
C15 C20 1.426(9)
C16 C17 1.346(10)
C16 H16 0.9500
C17 C18 1.401(10)
C17 H17 0.9500
C18 C19 1.365(9)
C18 H18 0.9500
C19 C20 1.426(9)
C19 H19 0.9500

loop_
_geom_hbond_atom_site_label_D
_geom_hbond_atom_site_label_H
_geom_hbond_atom_site_label_A
_geom_hbond_distance_DH
_geom_hbond_distance_HA
_geom_hbond_distance_DA
_geom_hbond_angle_DHA
_geom_hbond_site_symmetry_A
C2 H2 O4 0.95 2.27 3.207(9) 168.4 6_576
C14 H14 O1 0.95 2.49 3.324(8) 146.4 5_566
C18 H18 O4 0.95 2.47 3.290(9) 144.1 4_545
C19 H19 O3 0.95 2.50 3.219(8) 132.8 .

loop_
_geom_torsion_atom_site_label_1
_geom_torsion_atom_site_label_2
_geom_torsion_atom_site_label_3
_geom_torsion_atom_site_label_4
_geom_torsion
N1 Pt1 O1 C6 1.0(5)
O3 Pt1 O1 C6 2.7(9)
N2 Pt1 O1 C6 -178.4(5)
N1 Pt1 O3 C7 -2.7(4)
O1 Pt1 O3 C7 -4.4(8)
N2 Pt1 O3 C7 176.7(4)
O1 Pt1 N1 C1 -0.7(4)
O3 Pt1 N1 C1 179.8(5)
N2 Pt1 N1 C1 20(8)
O1 Pt1 N1 C5 -179.0(5)
O3 Pt1 N1 C5 1.5(5)
N2 Pt1 N1 C5 -159(8)
C5 N1 C1 C2 0.3(10)
Pt1 N1 C1 C2 -178.0(5)
C5 N1 C1 C6 178.5(6)
Pt1 N1 C1 C6 0.3(7)
N1 C1 C2 C3 -0.5(10)
C6 C1 C2 C3 -178.4(6)
C1 C2 C3 C4 1.4(10)
C2 C3 C4 C5 -1.9(10)
C1 N1 C5 C4 -0.9(10)
Pt1 N1 C5 C4 177.4(5)
C1 N1 C5 C7 -178.3(6)
Pt1 N1 C5 C7 -0.1(7)
C3 C4 C5 N1 1.6(10)
C3 C4 C5 C7 178.6(6)
Pt1 O1 C6 O2 178.2(6)
Pt1 O1 C6 C1 -1.2(7)
N1 C1 C6 O2 -178.7(6)
C2 C1 C6 O2 -0.7(11)
N1 C1 C6 O1 0.6(8)
C2 C1 C6 O1 178.6(6)
Pt1 O3 C7 O4 -176.1(5)
Pt1 O3 C7 C5 3.4(7)
N1 C5 C7 O4 177.2(6)
C4 C5 C7 O4 0.1(11)
N1 C5 C7 O3 -2.3(8)
C4 C5 C7 O3 -179.5(6)
N1 Pt1 N2 C8 36(8)
O1 Pt1 N2 C8 56.1(5)
O3 Pt1 N2 C8 -124.2(4)
N1 Pt1 N2 C20 -139(8)
O1 Pt1 N2 C20 -119.0(5)
O3 Pt1 N2 C20 60.7(5)
C20 N2 C8 C9 -177.0(6)
Pt1 N2 C8 C9 7.8(8)
C20 N2 C8 C13 2.8(9)
Pt1 N2 C8 C13 -172.3(4)
N2 C8 C9 C10 179.6(6)
C13 C8 C9 C10 -0.2(10)
C8 C9 C10 C11 0.3(11)
C9 C10 C11 C12 0.4(11)
C10 C11 C12 C13 -1.1(11)
C11 C12 C13 C14 -179.5(7)
C11 C12 C13 C8 1.2(10)
N2 C8 C13 C14 0.3(9)
C9 C8 C13 C14 -179.9(6)
N2 C8 C13 C12 179.7(6)
C9 C8 C13 C12 -0.5(9)
C12 C13 C14 C15 178.2(6)
C8 C13 C14 C15 -2.4(10)
C13 C14 C15 C16 -176.3(6)
C13 C14 C15 C20 1.4(10)
C14 C15 C16 C17 176.2(7)
C20 C15 C16 C17 -1.5(10)
C15 C16 C17 C18 0.4(11)
C16 C17 C18 C19 0.5(11)
C17 C18 C19 C20 -0.3(10)
C8 N2 C20 C15 -3.9(9)
Pt1 N2 C20 C15 171.2(4)
C8 N2 C20 C19 174.0(6)
Pt1 N2 C20 C19 -10.9(8)
C14 C15 C20 N2 1.8(9)
C16 C15 C20 N2 179.6(6)
C14 C15 C20 C19 -176.2(6)
C16 C15 C20 C19 1.6(9)
C18 C19 C20 N2 -178.7(6)
C18 C19 C20 C15 -0.8(9)
